data_7708882
loop_
_publ_author_name
'Dong, Yubao'
'Zhu, Li'
'Yin, Bing'
'Zhu, Xinrui'
'Li, Dongfeng'

_publ_section_title
;
 Regulating the magnetic properties of seven-coordinated Dy(III)
 single-ion magnets through the effect of positional isomers on axial
 crystal-field.
;
_journal_name_full 'Dalton transactions (Cambridge, England : 2003)'
_journal_paper_doi 10.1039/d1dt02925h
_journal_year 2021
_chemical_absolute_configuration s
_chemical_formula_moiety 'C30 H32 Cl Dy N4 O4'
_chemical_formula_sum 'C30 H32 Cl Dy N4 O4'
_chemical_formula_weight 710.54
_space_group_crystal_system orthorhombic
_space_group_IT_number 19
_space_group_name_Hall 'P 2ac 2ab'
_space_group_name_H-M_alt 'P 21 21 21'
_atom_sites_solution_hydrogens geom
_atom_sites_solution_primary dual
_audit_creation_date 2020-11-03
_audit_creation_method
;
Olex2 1.3-alpha
(compiled 2019.04.09 svn.r3586 for OlexSys, GUI svn.r5731)
;
_audit_update_record
;
2021-03-19 deposited with the CCDC.	2021-11-01 downloaded from the CCDC.
;
_cell_angle_alpha 90
_cell_angle_beta 90
_cell_angle_gamma 90
_cell_formula_units_Z 4
_cell_length_a 8.6071(13)
_cell_length_b 17.845(3)
_cell_length_c 18.836(3)
_cell_measurement_reflns_used 9896
_cell_measurement_temperature 296.15
_cell_measurement_theta_max 26.37
_cell_measurement_theta_min 2.53
_cell_volume 2893.1(8)
_computing_cell_refinement 'SAINT v7.68A (Bruker, 2009)'
_computing_data_reduction 'SAINT v7.68A (Bruker, 2009)'
_computing_molecular_graphics 'Olex2 (Dolomanov et al., 2009)'
_computing_publication_material 'Olex2 (Dolomanov et al., 2009)'
_computing_structure_refinement 'ShelXL (Sheldrick, 2015)'
_computing_structure_solution 'ShelXT (Sheldrick, 2015)'
_diffrn_ambient_temperature 296.15
_diffrn_measured_fraction_theta_full 0.998
_diffrn_measured_fraction_theta_max 0.999
_diffrn_measurement_device_type 'Bruker APEX-II CCD'
_diffrn_measurement_method '\f and \w scans'
_diffrn_radiation_monochromator graphite
_diffrn_radiation_type MoK\a
_diffrn_radiation_wavelength 0.71073
_diffrn_reflns_av_R_equivalents 0.0206
_diffrn_reflns_av_unetI/netI 0.0248
_diffrn_reflns_Laue_measured_fraction_full 0.998
_diffrn_reflns_Laue_measured_fraction_max 0.999
_diffrn_reflns_limit_h_max 10
_diffrn_reflns_limit_h_min -10
_diffrn_reflns_limit_k_max 22
_diffrn_reflns_limit_k_min -22
_diffrn_reflns_limit_l_max 22
_diffrn_reflns_limit_l_min -23
_diffrn_reflns_number 22377
_diffrn_reflns_point_group_measured_fraction_full 0.997
_diffrn_reflns_point_group_measured_fraction_max 0.997
_diffrn_reflns_theta_full 25.242
_diffrn_reflns_theta_max 26.369
_diffrn_reflns_theta_min 1.572
_diffrn_standards_number 0
_exptl_absorpt_coefficient_mu 2.717
_exptl_absorpt_correction_T_max 0.7454
_exptl_absorpt_correction_T_min 0.4908
_exptl_absorpt_correction_type multi-scan
_exptl_absorpt_process_details
;
SADABS-2008/1 (Bruker,2008) was used for absorption correction.
wR2(int) was 0.1053 before and 0.0548 after correction.
The Ratio of minimum to maximum transmission is 0.6584.
The \l/2 correction factor is 0.0015.
;
_exptl_crystal_colour colourless
_exptl_crystal_colour_primary colourless
_exptl_crystal_density_diffrn 1.631
_exptl_crystal_description block
_exptl_crystal_F_000 1420
_exptl_crystal_size_max 0.18
_exptl_crystal_size_mid 0.1
_exptl_crystal_size_min 0.1
_refine_diff_density_max 0.250
_refine_diff_density_min -0.832
_refine_diff_density_rms 0.085
_refine_ls_abs_structure_details
;
 Flack x determined using 2434 quotients [(I+)-(I-)]/[(I+)+(I-)]
 (Parsons, Flack and Wagner, Acta Cryst. B69 (2013) 249-259).
;
_refine_ls_abs_structure_Flack 0.012(4)
_refine_ls_extinction_method none
_refine_ls_goodness_of_fit_ref 1.142
_refine_ls_hydrogen_treatment constr
_refine_ls_matrix_type full
_refine_ls_number_parameters 363
_refine_ls_number_reflns 5894
_refine_ls_number_restraints 0
_refine_ls_restrained_S_all 1.142
_refine_ls_R_factor_all 0.0162
_refine_ls_R_factor_gt 0.0154
_refine_ls_shift/su_max 0.002
_refine_ls_shift/su_mean 0.000
_refine_ls_structure_factor_coef Fsqd
_refine_ls_weighting_details 'w=1/[\s^2^(Fo^2^)+0.5461P] where P=(Fo^2^+2Fc^2^)/3'
_refine_ls_weighting_scheme calc
_refine_ls_wR_factor_gt 0.0368
_refine_ls_wR_factor_ref 0.0371
_reflns_Friedel_coverage 0.768
_reflns_Friedel_fraction_full 0.995
_reflns_Friedel_fraction_max 0.996
_reflns_number_gt 5750
_reflns_number_total 5894
_reflns_threshold_expression 'I > 2\s(I)'
_cod_data_source_file d1dt02925h2.cif
_cod_data_source_block t
_cod_database_code 7708882
_shelx_shelxl_version_number 2018/3
_shelx_space_group_comment
;
The symmetry employed for this shelxl refinement is uniquely defined
by the following loop, which should always be used as a source of
symmetry information in preference to the above space-group names.
They are only intended as comments.
;
_shelx_estimated_absorpt_t_max 0.773
_shelx_estimated_absorpt_t_min 0.641
_olex2_refinement_description
;
1. Fixed Uiso
 At 1.2 times of:
  All C(H) groups, All C(H,H) groups
 At 1.5 times of:
  All C(H,H,H) groups
2.a Secondary CH2 refined with riding coordinates:
 C6(H6A,H6B), C7(H7A,H7B), C8(H8A,H8B), C9(H9A,H9B), C15(H15A,H15B), C23(H23A,
 H23B)
2.b Aromatic/amide H refined with riding coordinates:
 C1(H1), C2(H2), C3(H3), C4(H4), C11(H11), C12(H12), C13(H13), C14(H14),
 C17(H17), C18(H18), C19(H19), C25(H25), C26(H26), C27(H27)
2.c Idealised Me refined as rotating group:
 C22(H22A,H22B,H22C), C30(H30A,H30B,H30C)
;
_olex2_submission_special_instructions 'No special instructions were received'

loop_
_space_group_symop_operation_xyz
'x, y, z'
'-x+1/2, -y, z+1/2'
'-x, y+1/2, -z+1/2'
'x+1/2, -y+1/2, -z'

loop_
_atom_site_label
_atom_site_type_symbol
_atom_site_fract_x
_atom_site_fract_y
_atom_site_fract_z
_atom_site_U_iso_or_equiv
_atom_site_adp_type
_atom_site_occupancy
_atom_site_site_symmetry_order
_atom_site_calc_flag
_atom_site_refinement_flags_posn
_atom_site_refinement_flags_adp
_atom_site_refinement_flags_occupancy
_atom_site_disorder_assembly
_atom_site_disorder_group
Dy1 Dy -0.77164(2) -0.44795(2) -0.24784(2) 0.02214(5) Uani 1 1 d . . . . .
Cl1 Cl -0.77342(10) -0.59724(4) -0.24507(5) 0.0465(2) Uani 1 1 d . . . . .
O1 O -0.8963(3) -0.42972(12) -0.34562(11) 0.0302(5) Uani 1 1 d . . . . .
O2 O -0.6456(3) -0.41820(12) -0.15323(11) 0.0298(5) Uani 1 1 d . . . . .
O3 O -0.8480(4) -0.42535(14) -0.48533(12) 0.0517(7) Uani 1 1 d . . . . .
O4 O -0.6783(4) -0.40355(14) -0.01241(12) 0.0487(7) Uani 1 1 d . . . . .
N1 N -0.5237(4) -0.47313(16) -0.31884(15) 0.0360(7) Uani 1 1 d . . . . .
N2 N -0.6181(3) -0.32856(13) -0.28501(13) 0.0255(5) Uani 1 1 d . . . . .
N3 N -0.9309(3) -0.32715(13) -0.22324(13) 0.0248(6) Uani 1 1 d . . . . .
N4 N -1.0128(3) -0.46800(16) -0.16958(15) 0.0355(7) Uani 1 1 d . . . . .
C1 C -0.4437(5) -0.5372(2) -0.3184(2) 0.0534(11) Uani 1 1 d . . . . .
H1 H -0.480421 -0.576544 -0.290627 0.064 Uiso 1 1 calc R . . . .
C2 C -0.3099(6) -0.5481(3) -0.3567(3) 0.0711(15) Uani 1 1 d . . . . .
H2 H -0.256633 -0.593360 -0.354243 0.085 Uiso 1 1 calc R . . . .
C3 C -0.2564(7) -0.4908(3) -0.3987(3) 0.0615(14) Uani 1 1 d . . . . .
H3 H -0.166962 -0.497016 -0.425779 0.074 Uiso 1 1 calc R . . . .
C4 C -0.3363(5) -0.4245(2) -0.4002(2) 0.0467(10) Uani 1 1 d . . . . .
H4 H -0.301755 -0.384984 -0.428308 0.056 Uiso 1 1 calc R . . . .
C5 C -0.4690(4) -0.4169(2) -0.35941(17) 0.0322(7) Uani 1 1 d . . . . .
C6 C -0.5579(5) -0.3445(2) -0.35746(17) 0.0315(8) Uani 1 1 d . . . . .
H6A H -0.490514 -0.303862 -0.372392 0.038 Uiso 1 1 calc R . . . .
H6B H -0.644129 -0.347209 -0.390501 0.038 Uiso 1 1 calc R . . . .
C7 C -0.7170(4) -0.26045(17) -0.28788(17) 0.0321(7) Uani 1 1 d . . . . .
H7A H -0.771090 -0.259111 -0.333048 0.038 Uiso 1 1 calc R . . . .
H7B H -0.651305 -0.216387 -0.285147 0.038 Uiso 1 1 calc R . . . .
C8 C -0.8357(4) -0.25784(16) -0.22799(17) 0.0338(8) Uani 1 1 d . . . . .
H8A H -0.781799 -0.250391 -0.183322 0.041 Uiso 1 1 calc R . . . .
H8B H -0.904033 -0.215298 -0.235277 0.041 Uiso 1 1 calc R . . . .
C9 C -0.9898(4) -0.3341(2) -0.14969(18) 0.0300(9) Uani 1 1 d . . . . .
H9A H -1.059527 -0.292797 -0.139641 0.036 Uiso 1 1 calc R . . . .
H9B H -0.903250 -0.331110 -0.116810 0.036 Uiso 1 1 calc R . . . .
C10 C -1.0744(4) -0.4070(2) -0.13850(16) 0.0326(7) Uani 1 1 d . . . . .
C11 C -1.2084(5) -0.4100(2) -0.09780(19) 0.0451(9) Uani 1 1 d . . . . .
H11 H -1.248395 -0.366727 -0.077195 0.054 Uiso 1 1 calc R . . . .
C12 C -1.2810(7) -0.4774(3) -0.0884(2) 0.0595(13) Uani 1 1 d . . . . .
H12 H -1.371553 -0.480353 -0.061591 0.071 Uiso 1 1 calc R . . . .
C13 C -1.2192(6) -0.5407(3) -0.1187(3) 0.0672(14) Uani 1 1 d . . . . .
H13 H -1.266114 -0.587158 -0.112546 0.081 Uiso 1 1 calc R . . . .
C14 C -1.0858(5) -0.5335(2) -0.1586(2) 0.0526(11) Uani 1 1 d . . . . .
H14 H -1.043990 -0.576460 -0.178990 0.063 Uiso 1 1 calc R . . . .
C15 C -1.0694(4) -0.32196(18) -0.27100(15) 0.0306(7) Uani 1 1 d . . . . .
H15A H -1.130397 -0.278821 -0.256648 0.037 Uiso 1 1 calc R . . . .
H15B H -1.133127 -0.366100 -0.263505 0.037 Uiso 1 1 calc R . . . .
C16 C -1.0366(5) -0.3154(2) -0.34909(19) 0.0295(8) Uani 1 1 d . . . . .
C17 C -1.0920(5) -0.2546(2) -0.3876(2) 0.0455(9) Uani 1 1 d . . . . .
H17 H -1.145081 -0.216258 -0.364578 0.055 Uiso 1 1 calc R . . . .
C18 C -1.0686(6) -0.2510(2) -0.4598(2) 0.0625(13) Uani 1 1 d . . . . .
H18 H -1.107673 -0.210794 -0.485610 0.075 Uiso 1 1 calc R . . . .
C19 C -0.9867(5) -0.3075(2) -0.4943(2) 0.0514(11) Uani 1 1 d . . . . .
H19 H -0.970492 -0.304660 -0.543039 0.062 Uiso 1 1 calc R . . . .
C20 C -0.9296(4) -0.36757(19) -0.45667(18) 0.0344(8) Uani 1 1 d . . . . .
C21 C -0.9535(4) -0.37254(17) -0.38233(17) 0.0268(7) Uani 1 1 d . . . . .
C22 C -0.8159(6) -0.4240(2) -0.55903(18) 0.0522(11) Uani 1 1 d . . . . .
H22A H -0.911619 -0.420788 -0.585007 0.078 Uiso 1 1 calc GR . . . .
H22B H -0.762052 -0.469058 -0.572179 0.078 Uiso 1 1 calc GR . . . .
H22C H -0.752246 -0.381371 -0.569885 0.078 Uiso 1 1 calc GR . . . .
C23 C -0.4800(3) -0.31574(18) -0.23794(17) 0.0304(8) Uani 1 1 d . . . . .
H23A H -0.412841 -0.359256 -0.241168 0.037 Uiso 1 1 calc R . . . .
H23B H -0.422379 -0.273257 -0.256341 0.037 Uiso 1 1 calc R . . . .
C24 C -0.5141(4) -0.30152(18) -0.16110(18) 0.0298(7) Uani 1 1 d . . . . .
C25 C -0.4602(5) -0.2364(2) -0.1281(2) 0.0437(9) Uani 1 1 d . . . . .
H25 H -0.410517 -0.199661 -0.154761 0.052 Uiso 1 1 calc R . . . .
C26 C -0.4803(6) -0.2267(2) -0.0566(2) 0.0571(12) Uani 1 1 d . . . . .
H26 H -0.445725 -0.182910 -0.034908 0.068 Uiso 1 1 calc R . . . .
C27 C -0.5522(6) -0.2819(2) -0.0163(2) 0.0518(11) Uani 1 1 d . . . . .
H27 H -0.563763 -0.275232 0.032372 0.062 Uiso 1 1 calc R . . . .
C28 C -0.6068(4) -0.34648(19) -0.04799(17) 0.0340(7) Uani 1 1 d . . . . .
C29 C -0.5908(4) -0.35720(19) -0.12194(17) 0.0269(8) Uani 1 1 d . . . . .
C30 C -0.6596(6) -0.4058(2) 0.06291(18) 0.0539(12) Uani 1 1 d . . . . .
H30A H -0.550980 -0.404045 0.074411 0.081 Uiso 1 1 calc GR . . . .
H30B H -0.703866 -0.451265 0.081110 0.081 Uiso 1 1 calc GR . . . .
H30C H -0.711277 -0.363537 0.083831 0.081 Uiso 1 1 calc GR . . . .

loop_
_atom_site_aniso_label
_atom_site_aniso_U_11
_atom_site_aniso_U_22
_atom_site_aniso_U_33
_atom_site_aniso_U_23
_atom_site_aniso_U_13
_atom_site_aniso_U_12
Dy1 0.02777(7) 0.02003(6) 0.01864(6) 0.00017(7) 0.00065(8) 0.00039(4)
Cl1 0.0680(5) 0.0232(3) 0.0484(5) 0.0008(4) 0.0193(7) -0.0005(3)
O1 0.0404(13) 0.0278(11) 0.0226(10) -0.0016(9) -0.0043(9) 0.0061(10)
O2 0.0400(14) 0.0261(10) 0.0234(10) 0.0008(9) -0.0044(9) -0.0043(10)
O3 0.087(2) 0.0415(14) 0.0265(11) -0.0018(10) 0.0111(13) 0.0169(15)
O4 0.081(2) 0.0407(14) 0.0240(11) 0.0019(10) 0.0067(13) -0.0102(14)
N1 0.0351(17) 0.0359(15) 0.0370(16) -0.0034(12) 0.0061(13) 0.0024(13)
N2 0.0253(14) 0.0270(13) 0.0242(12) 0.0031(10) 0.0014(10) 0.0000(11)
N3 0.0237(14) 0.0280(13) 0.0228(12) -0.0022(10) 0.0018(9) 0.0011(11)
N4 0.0347(17) 0.0369(15) 0.0348(16) 0.0007(13) 0.0048(12) -0.0027(13)
C1 0.049(3) 0.034(2) 0.077(3) -0.0024(19) 0.015(2) 0.0082(18)
C2 0.051(3) 0.050(2) 0.112(4) -0.018(3) 0.023(3) 0.015(2)
C3 0.047(3) 0.062(3) 0.076(3) -0.020(2) 0.025(3) -0.003(3)
C4 0.043(2) 0.056(2) 0.041(2) -0.0098(18) 0.0128(17) -0.006(2)
C5 0.0306(18) 0.0396(18) 0.0263(16) -0.0036(14) 0.0020(13) -0.0021(15)
C6 0.033(2) 0.040(2) 0.0220(16) 0.0063(16) 0.0035(15) -0.0025(18)
C7 0.0311(19) 0.0250(15) 0.0401(17) 0.0091(13) -0.0015(15) -0.0013(14)
C8 0.0359(19) 0.0206(13) 0.045(2) -0.0033(13) -0.0015(14) 0.0046(13)
C9 0.031(2) 0.037(2) 0.0218(16) -0.0084(16) 0.0050(14) 0.0040(17)
C10 0.0316(19) 0.0446(19) 0.0216(15) 0.0020(14) 0.0015(13) 0.0024(15)
C11 0.039(2) 0.060(2) 0.0357(19) 0.0035(17) 0.0095(17) 0.0058(19)
C12 0.046(3) 0.075(3) 0.058(2) 0.013(2) 0.018(2) -0.005(3)
C13 0.058(3) 0.054(3) 0.089(3) 0.009(2) 0.028(3) -0.014(3)
C14 0.049(3) 0.041(2) 0.068(3) 0.001(2) 0.019(2) -0.0086(18)
C15 0.0269(17) 0.0374(16) 0.0274(18) -0.0021(12) 0.0005(11) 0.0058(13)
C16 0.0260(19) 0.0330(18) 0.0294(17) 0.0007(14) -0.0022(15) 0.0056(16)
C17 0.051(2) 0.044(2) 0.042(2) 0.0065(17) 0.0020(18) 0.0192(19)
C18 0.090(4) 0.056(3) 0.042(2) 0.018(2) 0.003(2) 0.033(3)
C19 0.074(3) 0.055(2) 0.0259(19) 0.0151(17) 0.0041(17) 0.014(2)
C20 0.041(2) 0.0348(18) 0.0277(17) -0.0005(14) 0.0012(15) 0.0025(15)
C21 0.0296(18) 0.0259(16) 0.0248(16) 0.0010(13) -0.0045(13) 0.0004(13)
C22 0.084(3) 0.042(2) 0.0304(18) -0.0097(16) 0.0184(19) -0.015(2)
C23 0.0256(15) 0.0365(15) 0.029(2) 0.0048(14) -0.0001(13) -0.0038(12)
C24 0.0260(18) 0.0329(18) 0.0304(18) -0.0010(14) -0.0048(13) 0.0002(14)
C25 0.047(2) 0.0358(19) 0.048(2) -0.0028(17) -0.0013(18) -0.0136(17)
C26 0.079(3) 0.044(2) 0.048(2) -0.0189(19) 0.000(2) -0.023(2)
C27 0.071(3) 0.053(2) 0.0309(19) -0.0158(17) 0.001(2) -0.010(2)
C28 0.040(2) 0.0330(17) 0.0286(16) -0.0014(14) -0.0023(14) -0.0004(15)
C29 0.0264(19) 0.0277(17) 0.0266(16) -0.0011(14) -0.0039(14) 0.0010(14)
C30 0.090(3) 0.048(2) 0.0241(17) 0.0028(16) 0.0050(19) 0.019(2)

loop_
_atom_type_symbol
_atom_type_description
_atom_type_scat_dispersion_real
_atom_type_scat_dispersion_imag
_atom_type_scat_source
C C 0.0033 0.0016 'International Tables Vol C Tables 4.2.6.8 and 6.1.1.4'
H H 0.0000 0.0000 'International Tables Vol C Tables 4.2.6.8 and 6.1.1.4'
Cl Cl 0.1484 0.1585 'International Tables Vol C Tables 4.2.6.8 and 6.1.1.4'
Dy Dy -0.1892 4.4098 'International Tables Vol C Tables 4.2.6.8 and 6.1.1.4'
N N 0.0061 0.0033 'International Tables Vol C Tables 4.2.6.8 and 6.1.1.4'
O O 0.0106 0.0060 'International Tables Vol C Tables 4.2.6.8 and 6.1.1.4'

loop_
_geom_angle_atom_site_label_1
_geom_angle_atom_site_label_2
_geom_angle_atom_site_label_3
_geom_angle
_geom_angle_site_symmetry_1
_geom_angle_site_symmetry_3
_geom_angle_publ_flag
O1 Dy1 Cl1 99.48(6) . . ?
O1 Dy1 N1 89.72(9) . . ?
O1 Dy1 N2 84.23(8) . . ?
O1 Dy1 N3 76.37(8) . . ?
O1 Dy1 N4 96.25(9) . . ?
O2 Dy1 Cl1 103.49(6) . . ?
O2 Dy1 O1 157.02(9) . . ?
O2 Dy1 N1 93.19(9) . . ?
O2 Dy1 N2 76.41(8) . . ?
O2 Dy1 N3 85.05(8) . . ?
O2 Dy1 N4 88.09(9) . . ?
N1 Dy1 Cl1 80.76(7) . . ?
N1 Dy1 N2 65.15(9) . . ?
N1 Dy1 N3 132.81(9) . . ?
N1 Dy1 N4 161.59(10) . . ?
N2 Dy1 Cl1 145.74(6) . . ?
N3 Dy1 Cl1 145.44(6) . . ?
N3 Dy1 N2 68.69(9) . . ?
N4 Dy1 Cl1 81.08(7) . . ?
N4 Dy1 N2 132.69(9) . . ?
N4 Dy1 N3 65.60(9) . . ?
C21 O1 Dy1 138.20(19) . . ?
C29 O2 Dy1 138.6(2) . . ?
C20 O3 C22 118.5(3) . . ?
C28 O4 C30 117.2(3) . . ?
C1 N1 Dy1 125.3(3) . . ?
C1 N1 C5 117.5(3) . . ?
C5 N1 Dy1 117.2(2) . . ?
C6 N2 Dy1 105.5(2) . . ?
C6 N2 C23 107.2(3) . . ?
C7 N2 Dy1 112.87(18) . . ?
C7 N2 C6 108.8(2) . . ?
C7 N2 C23 110.5(2) . . ?
C23 N2 Dy1 111.59(17) . . ?
C8 N3 Dy1 112.89(18) . . ?
C8 N3 C15 110.6(2) . . ?
C9 N3 Dy1 106.12(19) . . ?
C9 N3 C8 108.4(2) . . ?
C9 N3 C15 107.2(2) . . ?
C15 N3 Dy1 111.39(17) . . ?
C10 N4 Dy1 117.1(2) . . ?
C14 N4 Dy1 126.0(3) . . ?
C14 N4 C10 116.9(3) . . ?
N1 C1 C2 123.4(4) . . ?
C3 C2 C1 118.7(4) . . ?
C4 C3 C2 119.2(4) . . ?
C3 C4 C5 119.2(4) . . ?
N1 C5 C4 122.1(3) . . ?
N1 C5 C6 116.7(3) . . ?
C4 C5 C6 121.2(3) . . ?
N2 C6 C5 111.4(3) . . ?
N2 C7 C8 112.5(2) . . ?
N3 C8 C7 112.9(2) . . ?
N3 C9 C10 111.7(3) . . ?
N4 C10 C9 116.6(3) . . ?
N4 C10 C11 122.5(3) . . ?
C11 C10 C9 120.9(3) . . ?
C12 C11 C10 119.1(4) . . ?
C11 C12 C13 119.5(4) . . ?
C12 C13 C14 118.3(4) . . ?
N4 C14 C13 123.7(4) . . ?
N3 C15 C16 116.3(3) . . ?
C17 C16 C15 120.5(3) . . ?
C17 C16 C21 120.9(3) . . ?
C21 C16 C15 118.6(3) . . ?
C18 C17 C16 120.1(4) . . ?
C17 C18 C19 120.2(4) . . ?
C20 C19 C18 120.3(4) . . ?
O3 C20 C19 124.8(3) . . ?
O3 C20 C21 114.8(3) . . ?
C19 C20 C21 120.4(3) . . ?
O1 C21 C16 121.2(3) . . ?
O1 C21 C20 120.6(3) . . ?
C16 C21 C20 118.2(3) . . ?
C24 C23 N2 116.2(3) . . ?
C25 C24 C23 120.4(3) . . ?
C25 C24 C29 120.8(3) . . ?
C29 C24 C23 118.7(3) . . ?
C26 C25 C24 120.1(4) . . ?
C25 C26 C27 120.2(3) . . ?
C28 C27 C26 120.5(3) . . ?
O4 C28 C27 124.3(3) . . ?
O4 C28 C29 115.3(3) . . ?
C27 C28 C29 120.4(3) . . ?
O2 C29 C24 121.0(3) . . ?
O2 C29 C28 121.0(3) . . ?
C24 C29 C28 117.9(3) . . ?

loop_
_geom_bond_atom_site_label_1
_geom_bond_atom_site_label_2
_geom_bond_distance
_geom_bond_site_symmetry_2
_geom_bond_publ_flag
Dy1 Cl1 2.6647(8) . ?
Dy1 O1 2.156(2) . ?
Dy1 O2 2.153(2) . ?
Dy1 N1 2.558(3) . ?
Dy1 N2 2.603(2) . ?
Dy1 N3 2.596(2) . ?
Dy1 N4 2.571(3) . ?
O1 C21 1.327(4) . ?
O2 C29 1.325(4) . ?
O3 C20 1.359(4) . ?
O3 C22 1.416(4) . ?
O4 C28 1.366(4) . ?
O4 C30 1.428(4) . ?
N1 C1 1.336(5) . ?
N1 C5 1.347(4) . ?
N2 C6 1.487(4) . ?
N2 C7 1.485(4) . ?
N2 C23 1.500(4) . ?
N3 C8 1.486(4) . ?
N3 C9 1.480(4) . ?
N3 C15 1.496(4) . ?
N4 C10 1.345(4) . ?
N4 C14 1.344(5) . ?
C1 C2 1.373(6) . ?
C2 C3 1.372(7) . ?
C3 C4 1.370(7) . ?
C4 C5 1.383(5) . ?
C5 C6 1.502(5) . ?
C7 C8 1.523(5) . ?
C9 C10 1.505(5) . ?
C10 C11 1.386(5) . ?
C11 C12 1.367(7) . ?
C12 C13 1.373(6) . ?
C13 C14 1.377(6) . ?
C15 C16 1.503(5) . ?
C16 C17 1.389(5) . ?
C16 C21 1.395(5) . ?
C17 C18 1.376(6) . ?
C18 C19 1.391(5) . ?
C19 C20 1.376(5) . ?
C20 C21 1.418(5) . ?
C23 C24 1.498(5) . ?
C24 C25 1.397(5) . ?
C24 C29 1.403(5) . ?
C25 C26 1.370(6) . ?
C26 C27 1.389(6) . ?
C27 C28 1.381(5) . ?
C28 C29 1.413(5) . ?
